data_4303784
loop_
_publ_author_name
'Vincent J. Catalano'
'Adam L. Moore'
'Jason Shearer'
'Jineun Kim'

_publ_contact_author_address
;
Department of Chemistry
University of Nevada
Reno, NV  89557
;
_publ_contact_author_email vjc@unr.edu
_publ_contact_author_name 'Professor Vincent J. Catalano'
_publ_contact_author_phone '775 784 1329'
_publ_section_title
;
Luminescent Copper(I) Halide Butterfly Dimers Coordinated to
[Au(CH3imCH2py)2]BF4 and [Au(CH3imCH2quin)2]BF4
;
_journal_name_full 'Inorganic Chemistry'
_journal_page_first 11362
_journal_page_last 11375
_journal_paper_doi 10.1021/ic901914n
_journal_volume 48
_journal_year 2009
_chemical_formula_sum 'C30 H26 Au B Cu2 F4 I2 N7'
_chemical_formula_weight 1149.23
_chemical_name_common 6
_chemical_name_systematic ?
_space_group_IT_number 14
_symmetry_cell_setting monoclinic
_symmetry_space_group_name_Hall '-P 2yn'
_symmetry_space_group_name_H-M 'P 1 21/n 1'
_atom_sites_solution_hydrogens geom
_atom_sites_solution_primary direct
_atom_sites_solution_secondary difmap
_audit_creation_method SHELXL-97
_audit_update_record
;
2009-09-25 # Formatted by publCIF
;
_cell_angle_alpha 90.00
_cell_angle_beta 109.974(16)
_cell_angle_gamma 90.00
_cell_formula_units_Z 4
_cell_length_a 10.513(3)
_cell_length_b 25.914(7)
_cell_length_c 13.379(4)
_cell_measurement_reflns_used 237
_cell_measurement_temperature 100(2)
_cell_measurement_theta_max 13.69
_cell_measurement_theta_min 2.21
_cell_volume 3425.6(17)
_computing_cell_refinement 'Bruker SAINT'
_computing_data_collection 'Bruker APEX2'
_computing_data_reduction 'Bruker SAINT'
_computing_molecular_graphics 'Bruker SHELXTL'
_computing_publication_material 'Bruker SHELXTL'
_computing_structure_refinement 'SHELXL-97 (Sheldrick, 2008)'
_computing_structure_solution 'SHELXS-97 (Sheldrick, 2008)'
_diffrn_ambient_temperature 100(2)
_diffrn_measured_fraction_theta_full 0.999
_diffrn_measured_fraction_theta_max 0.999
_diffrn_measurement_device_type 'Bruker APEX-II CCD'
_diffrn_measurement_method '\f and \w scans'
_diffrn_radiation_monochromator graphite
_diffrn_radiation_source 'fine-focus sealed tube'
_diffrn_radiation_type MoK\a
_diffrn_radiation_wavelength 0.71073
_diffrn_reflns_av_R_equivalents 0.5989
_diffrn_reflns_av_sigmaI/netI 0.4306
_diffrn_reflns_limit_h_max 12
_diffrn_reflns_limit_h_min -12
_diffrn_reflns_limit_k_max 30
_diffrn_reflns_limit_k_min -30
_diffrn_reflns_limit_l_max 15
_diffrn_reflns_limit_l_min -15
_diffrn_reflns_number 34384
_diffrn_reflns_theta_full 25.00
_diffrn_reflns_theta_max 25.00
_diffrn_reflns_theta_min 1.57
_exptl_absorpt_coefficient_mu 7.360
_exptl_absorpt_correction_T_max 0.8789
_exptl_absorpt_correction_T_min 0.3931
_exptl_absorpt_correction_type multi-scan
_exptl_crystal_colour colourless
_exptl_crystal_density_diffrn 2.228
_exptl_crystal_density_meas 0
_exptl_crystal_density_method 'not measured'
_exptl_crystal_description needle
_exptl_crystal_F_000 2156
_exptl_crystal_size_max 0.16
_exptl_crystal_size_mid 0.02
_exptl_crystal_size_min 0.02
_refine_diff_density_max 2.759
_refine_diff_density_min -2.999
_refine_diff_density_rms 0.390
_refine_ls_extinction_method none
_refine_ls_goodness_of_fit_ref 0.816
_refine_ls_hydrogen_treatment constr
_refine_ls_matrix_type full
_refine_ls_number_parameters 214
_refine_ls_number_reflns 6023
_refine_ls_number_restraints 0
_refine_ls_restrained_S_all 0.816
_refine_ls_R_factor_all 0.3063
_refine_ls_R_factor_gt 0.0935
_refine_ls_shift/su_max 0.001
_refine_ls_shift/su_mean 0.000
_refine_ls_structure_factor_coef Fsqd
_refine_ls_weighting_details 'calc w=1/[\s^2^(Fo^2^)+(0.0744P)^2^+0.0000P] where P=(Fo^2^+2Fc^2^)/3'
_refine_ls_weighting_scheme calc
_refine_ls_wR_factor_gt 0.1626
_refine_ls_wR_factor_ref 0.2089
_reflns_number_gt 2019
_reflns_number_total 6023
_reflns_threshold_expression >2sigma(I)
_cod_data_source_file ic901914n_si_001_4.cif
_cod_data_source_block alm139_0m
_cod_original_cell_volume 3425.6(16)
_cod_database_code 4303784

loop_
_symmetry_equiv_pos_as_xyz
'x, y, z'
'-x+1/2, y+1/2, -z+1/2'
'-x, -y, -z'
'x-1/2, -y-1/2, z-1/2'

loop_
_atom_site_label
_atom_site_type_symbol
_atom_site_fract_x
_atom_site_fract_y
_atom_site_fract_z
_atom_site_U_iso_or_equiv
_atom_site_adp_type
_atom_site_occupancy
_atom_site_symmetry_multiplicity
_atom_site_calc_flag
_atom_site_refinement_flags
_atom_site_disorder_assembly
_atom_site_disorder_group
Au1 Au 1.06349(11) 0.57117(4) 0.12545(10) 0.0243(3) Uani 1 1 d . . .
Cu1 Cu 1.0052(3) 0.67442(13) 0.1586(3) 0.0294(10) Uani 1 1 d . . .
Cu2 Cu 1.1920(3) 0.66240(13) 0.0798(3) 0.0287(10) Uani 1 1 d . . .
I1 I 0.96253(18) 0.69935(7) -0.03920(16) 0.0293(5) Uani 1 1 d . . .
I2 I 1.25586(19) 0.68504(7) 0.28041(17) 0.0307(6) Uani 1 1 d . . .
C1 C 1.047(3) 0.5682(11) 0.265(2) 0.034(8) Uiso 1 1 d . . .
C1S C 0.055(4) 0.8665(14) 0.016(3) 0.070(12) Uiso 1 1 d . . .
C2 C 1.081(3) 0.5530(9) 0.443(2) 0.024(7) Uiso 1 1 d . . .
H2A H 1.1247 0.5407 0.5134 0.028 Uiso 1 1 calc R . .
C2S C 0.183(3) 0.8920(12) 0.051(3) 0.047(9) Uiso 1 1 d . . .
C3 C 0.953(3) 0.5698(10) 0.399(2) 0.027(7) Uiso 1 1 d . . .
H3A H 0.8911 0.5747 0.4358 0.032 Uiso 1 1 calc R . .
C4 C 0.799(2) 0.5966(9) 0.214(2) 0.017(7) Uiso 1 1 d . . .
H4A H 0.7237 0.5756 0.2212 0.020 Uiso 1 1 calc R . .
H4B H 0.8016 0.5909 0.1415 0.020 Uiso 1 1 calc R . .
C5 C 0.771(3) 0.6529(10) 0.226(2) 0.022(7) Uiso 1 1 d . . .
C6 C 0.658(3) 0.6630(10) 0.261(2) 0.022(7) Uiso 1 1 d . . .
H6A H 0.6044 0.6359 0.2738 0.026 Uiso 1 1 calc R . .
C7 C 0.630(3) 0.7137(9) 0.275(2) 0.022(7) Uiso 1 1 d . . .
H7A H 0.5598 0.7215 0.3019 0.026 Uiso 1 1 calc R . .
C8 C 0.705(2) 0.7556(9) 0.250(2) 0.015(6) Uiso 1 1 d . . .
C9 C 0.677(2) 0.8072(9) 0.255(2) 0.018(7) Uiso 1 1 d . . .
H9A H 0.6028 0.8181 0.2746 0.022 Uiso 1 1 calc R . .
C10 C 0.759(3) 0.8423(11) 0.232(2) 0.032(8) Uiso 1 1 d . . .
H10A H 0.7409 0.8779 0.2369 0.039 Uiso 1 1 calc R . .
C11 C 0.867(3) 0.8290(10) 0.202(2) 0.032(8) Uiso 1 1 d . . .
H11A H 0.9213 0.8552 0.1872 0.038 Uiso 1 1 calc R . .
C12 C 0.899(3) 0.7773(10) 0.194(2) 0.034(8) Uiso 1 1 d . . .
H12A H 0.9729 0.7684 0.1718 0.041 Uiso 1 1 calc R . .
C13 C 0.818(3) 0.7373(10) 0.219(2) 0.024(7) Uiso 1 1 d . . .
C14 C 1.270(3) 0.5401(11) 0.381(2) 0.042(9) Uiso 1 1 d . . .
H14A H 1.2938 0.5458 0.3175 0.064 Uiso 1 1 calc R . .
H14B H 1.2765 0.5033 0.3987 0.064 Uiso 1 1 calc R . .
H14C H 1.3327 0.5594 0.4410 0.064 Uiso 1 1 calc R . .
C15 C 1.077(3) 0.5672(12) -0.018(3) 0.044(9) Uiso 1 1 d . . .
C16 C 1.033(3) 0.5506(11) -0.194(3) 0.041(9) Uiso 1 1 d . . .
H16A H 0.9841 0.5467 -0.2682 0.049 Uiso 1 1 calc R . .
C17 C 1.166(3) 0.5487(11) -0.145(3) 0.040(9) Uiso 1 1 d . . .
H17A H 1.2309 0.5423 -0.1788 0.048 Uiso 1 1 calc R . .
C18 C 1.337(3) 0.5608(10) 0.035(2) 0.028(7) Uiso 1 1 d . . .
H18A H 1.3315 0.5633 0.1075 0.033 Uiso 1 1 calc R . .
H18B H 1.3901 0.5298 0.0319 0.033 Uiso 1 1 calc R . .
C19 C 1.403(3) 0.6082(9) 0.011(2) 0.021(7) Uiso 1 1 d . . .
C20 C 1.513(3) 0.6042(10) -0.019(2) 0.029(7) Uiso 1 1 d . . .
H20A H 1.5465 0.5712 -0.0284 0.034 Uiso 1 1 calc R . .
C21 C 1.577(3) 0.6489(9) -0.034(2) 0.025(7) Uiso 1 1 d . . .
H21A H 1.6540 0.6464 -0.0556 0.030 Uiso 1 1 calc R . .
C22 C 1.529(2) 0.6982(9) -0.018(2) 0.017(6) Uiso 1 1 d . . .
C23 C 1.589(3) 0.7471(10) -0.034(2) 0.029(8) Uiso 1 1 d . . .
H23A H 1.6641 0.7468 -0.0580 0.035 Uiso 1 1 calc R . .
C24 C 1.537(3) 0.7924(10) -0.017(2) 0.030(8) Uiso 1 1 d . . .
H24A H 1.5777 0.8239 -0.0265 0.036 Uiso 1 1 calc R . .
C25 C 1.418(3) 0.7932(10) 0.018(2) 0.027(7) Uiso 1 1 d . . .
H25A H 1.3849 0.8254 0.0327 0.032 Uiso 1 1 calc R . .
C26 C 1.358(2) 0.7505(9) 0.029(2) 0.017(7) Uiso 1 1 d . . .
H26A H 1.2794 0.7522 0.0485 0.021 Uiso 1 1 calc R . .
C27 C 1.408(2) 0.7008(9) 0.0111(19) 0.010(6) Uiso 1 1 d . . .
C28 C 0.840(3) 0.5634(11) -0.130(2) 0.040(8) Uiso 1 1 d . . .
H28A H 0.8246 0.5701 -0.0631 0.061 Uiso 1 1 calc R . .
H28B H 0.7958 0.5309 -0.1608 0.061 Uiso 1 1 calc R . .
H28C H 0.8012 0.5917 -0.1801 0.061 Uiso 1 1 calc R . .
N1 N 1.133(2) 0.5578(7) 0.3623(17) 0.016(5) Uiso 1 1 d . . .
N1S N 0.288(3) 0.9136(10) 0.082(2) 0.056(8) Uiso 1 1 d . . .
N2 N 0.927(2) 0.5789(8) 0.2925(17) 0.024(6) Uiso 1 1 d . . .
N3 N 0.846(2) 0.6884(8) 0.2067(18) 0.027(6) Uiso 1 1 d . . .
N4 N 0.980(2) 0.5599(8) -0.1114(18) 0.025(6) Uiso 1 1 d . . .
N5 N 1.194(2) 0.5566(8) -0.0474(19) 0.032(7) Uiso 1 1 d . . .
N6 N 1.350(2) 0.6534(8) 0.0319(17) 0.024(6) Uiso 1 1 d . . .
B1 B -0.434(3) 0.4917(10) 0.282(2) 0.004(6) Uiso 1 1 d . . .
F1 F -0.519(3) 0.4638(11) 0.301(2) 0.137(10) Uiso 1 1 d . . .
F2 F -0.303(2) 0.4772(7) 0.3397(16) 0.074(6) Uiso 1 1 d . . .
F3 F -0.447(2) 0.4915(8) 0.1774(19) 0.094(7) Uiso 1 1 d . . .
F4 F -0.4579(18) 0.5414(7) 0.3095(14) 0.057(5) Uiso 1 1 d . . .

loop_
_atom_site_aniso_label
_atom_site_aniso_U_11
_atom_site_aniso_U_22
_atom_site_aniso_U_33
_atom_site_aniso_U_23
_atom_site_aniso_U_13
_atom_site_aniso_U_12
Au1 0.0177(6) 0.0231(6) 0.0347(8) -0.0001(7) 0.0123(5) 0.0014(6)
Cu1 0.016(2) 0.026(2) 0.048(3) -0.0018(19) 0.0146(19) 0.0007(16)
Cu2 0.0124(19) 0.030(2) 0.049(3) 0.0011(19) 0.0181(19) 0.0037(16)
I1 0.0171(11) 0.0300(12) 0.0429(15) 0.0018(10) 0.0129(10) 0.0023(9)
I2 0.0174(11) 0.0313(12) 0.0458(16) -0.0056(10) 0.0141(10) -0.0022(9)

loop_
_atom_type_symbol
_atom_type_description
_atom_type_scat_dispersion_real
_atom_type_scat_dispersion_imag
_atom_type_scat_source
C C 0.0033 0.0016 'International Tables Vol C Tables 4.2.6.8 and 6.1.1.4'
H H 0.0000 0.0000 'International Tables Vol C Tables 4.2.6.8 and 6.1.1.4'
B B 0.0013 0.0007 'International Tables Vol C Tables 4.2.6.8 and 6.1.1.4'
N N 0.0061 0.0033 'International Tables Vol C Tables 4.2.6.8 and 6.1.1.4'
F F 0.0171 0.0103 'International Tables Vol C Tables 4.2.6.8 and 6.1.1.4'
Cu Cu 0.3201 1.2651 'International Tables Vol C Tables 4.2.6.8 and 6.1.1.4'
I I -0.4742 1.8119 'International Tables Vol C Tables 4.2.6.8 and 6.1.1.4'
Au Au -2.0133 8.8022 'International Tables Vol C Tables 4.2.6.8 and 6.1.1.4'

loop_
_geom_angle_atom_site_label_1
_geom_angle_atom_site_label_2
_geom_angle_atom_site_label_3
_geom_angle
_geom_angle_site_symmetry_1
_geom_angle_site_symmetry_3
_geom_angle_publ_flag
C1 Au1 C15 174.6(12) . . ?
C1 Au1 Cu1 77.9(8) . . ?
C15 Au1 Cu1 107.2(9) . . ?
C1 Au1 Cu2 116.0(8) . . ?
C15 Au1 Cu2 69.1(9) . . ?
Cu1 Au1 Cu2 53.00(9) . . ?
N3 Cu1 Cu2 173.8(7) . . ?
N3 Cu1 I2 123.7(7) . . ?
Cu2 Cu1 I2 60.78(12) . . ?
N3 Cu1 I1 113.9(6) . . ?
Cu2 Cu1 I1 60.00(12) . . ?
I2 Cu1 I1 113.35(13) . . ?
N3 Cu1 Au1 118.0(6) . . ?
Cu2 Cu1 Au1 65.04(11) . . ?
I2 Cu1 Au1 88.32(11) . . ?
I1 Cu1 Au1 92.68(12) . . ?
N6 Cu2 Cu1 174.7(7) . . ?
N6 Cu2 I1 123.6(6) . . ?
Cu1 Cu2 I1 61.23(12) . . ?
N6 Cu2 I2 114.2(6) . . ?
Cu1 Cu2 I2 60.57(12) . . ?
I1 Cu2 I2 114.23(14) . . ?
N6 Cu2 Au1 118.3(6) . . ?
Cu1 Cu2 Au1 61.95(10) . . ?
I1 Cu2 Au1 91.59(11) . . ?
I2 Cu2 Au1 86.60(11) . . ?
Cu2 I1 Cu1 58.78(11) . . ?
Cu1 I2 Cu2 58.66(11) . . ?
N1 C1 N2 98(2) . . ?
N1 C1 Au1 134(2) . . ?
N2 C1 Au1 127(2) . . ?
C3 C2 N1 103(3) . . ?
C3 C2 H2A 128.3 . . ?
N1 C2 H2A 128.3 . . ?
N1S C2S C1S 178(4) . . ?
C2 C3 N2 109(2) . . ?
C2 C3 H3A 125.5 . . ?
N2 C3 H3A 125.5 . . ?
N2 C4 C5 113(2) . . ?
N2 C4 H4A 109.0 . . ?
C5 C4 H4A 109.0 . . ?
N2 C4 H4B 109.0 . . ?
C5 C4 H4B 109.0 . . ?
H4A C4 H4B 107.8 . . ?
N3 C5 C6 124(2) . . ?
N3 C5 C4 120(2) . . ?
C6 C5 C4 115(2) . . ?
C7 C6 C5 117(2) . . ?
C7 C6 H6A 121.5 . . ?
C5 C6 H6A 121.5 . . ?
C6 C7 C8 122(2) . . ?
C6 C7 H7A 118.8 . . ?
C8 C7 H7A 118.8 . . ?
C9 C8 C7 126(2) . . ?
C9 C8 C13 122(2) . . ?
C7 C8 C13 112(2) . . ?
C10 C9 C8 119(2) . . ?
C10 C9 H9A 120.7 . . ?
C8 C9 H9A 120.7 . . ?
C9 C10 C11 123(3) . . ?
C9 C10 H10A 118.3 . . ?
C11 C10 H10A 118.3 . . ?
C10 C11 C12 121(3) . . ?
C10 C11 H11A 119.7 . . ?
C12 C11 H11A 119.7 . . ?
C11 C12 C13 120(3) . . ?
C11 C12 H12A 120.2 . . ?
C13 C12 H12A 120.2 . . ?
N3 C13 C12 119(2) . . ?
N3 C13 C8 125(2) . . ?
C12 C13 C8 116(2) . . ?
N1 C14 H14A 109.5 . . ?
N1 C14 H14B 109.5 . . ?
H14A C14 H14B 109.5 . . ?
N1 C14 H14C 109.5 . . ?
H14A C14 H14C 109.5 . . ?
H14B C14 H14C 109.5 . . ?
N4 C15 N5 100(2) . . ?
N4 C15 Au1 129(2) . . ?
N5 C15 Au1 129(2) . . ?
C17 C16 N4 104(3) . . ?
C17 C16 H16A 127.8 . . ?
N4 C16 H16A 127.8 . . ?
N5 C17 C16 110(3) . . ?
N5 C17 H17A 125.1 . . ?
C16 C17 H17A 125.1 . . ?
C19 C18 N5 108(2) . . ?
C19 C18 H18A 110.0 . . ?
N5 C18 H18A 110.0 . . ?
C19 C18 H18B 110.0 . . ?
N5 C18 H18B 110.0 . . ?
H18A C18 H18B 108.4 . . ?
C20 C19 N6 125(2) . . ?
C20 C19 C18 120(2) . . ?
N6 C19 C18 114(2) . . ?
C19 C20 C21 119(3) . . ?
C19 C20 H20A 120.4 . . ?
C21 C20 H20A 120.4 . . ?
C20 C21 C22 121(3) . . ?
C20 C21 H21A 119.6 . . ?
C22 C21 H21A 119.6 . . ?
C21 C22 C27 118(2) . . ?
C21 C22 C23 124(2) . . ?
C27 C22 C23 117(2) . . ?
C24 C23 C22 121(3) . . ?
C24 C23 H23A 119.7 . . ?
C22 C23 H23A 119.7 . . ?
C23 C24 C25 120(3) . . ?
C23 C24 H24A 119.9 . . ?
C25 C24 H24A 119.9 . . ?
C26 C25 C24 121(3) . . ?
C26 C25 H25A 119.4 . . ?
C24 C25 H25A 119.4 . . ?
C25 C26 C27 121(2) . . ?
C25 C26 H26A 119.3 . . ?
C27 C26 H26A 119.3 . . ?
C26 C27 N6 122(2) . . ?
C26 C27 C22 119(2) . . ?
N6 C27 C22 119(2) . . ?
N4 C28 H28A 109.5 . . ?
N4 C28 H28B 109.5 . . ?
H28A C28 H28B 109.5 . . ?
N4 C28 H28C 109.5 . . ?
H28A C28 H28C 109.5 . . ?
H28B C28 H28C 109.5 . . ?
C1 N1 C2 118(2) . . ?
C1 N1 C14 122(2) . . ?
C2 N1 C14 118(2) . . ?
C3 N2 C1 110(2) . . ?
C3 N2 C4 127(2) . . ?
C1 N2 C4 123(2) . . ?
C5 N3 C13 118(2) . . ?
C5 N3 Cu1 124.6(18) . . ?
C13 N3 Cu1 117.0(18) . . ?
C15 N4 C28 126(3) . . ?
C15 N4 C16 112(2) . . ?
C28 N4 C16 122(2) . . ?
C17 N5 C15 114(3) . . ?
C17 N5 C18 126(2) . . ?
C15 N5 C18 120(2) . . ?
C19 N6 C27 117(2) . . ?
C19 N6 Cu2 127.8(17) . . ?
C27 N6 Cu2 114.8(15) . . ?
F1 B1 F3 113(3) . . ?
F1 B1 F2 112(3) . . ?
F3 B1 F2 108(2) . . ?
F1 B1 F4 106(3) . . ?
F3 B1 F4 108(2) . . ?
F2 B1 F4 110(2) . . ?

loop_
_geom_bond_atom_site_label_1
_geom_bond_atom_site_label_2
_geom_bond_distance
_geom_bond_site_symmetry_2
_geom_bond_publ_flag
Au1 C1 1.94(3) . ?
Au1 C15 1.97(3) . ?
Au1 Cu1 2.814(3) . ?
Au1 Cu2 2.890(3) . ?
Cu1 N3 2.02(2) . ?
Cu1 Cu2 2.546(5) . ?
Cu1 I2 2.596(4) . ?
Cu1 I1 2.610(4) . ?
Cu2 N6 1.98(2) . ?
Cu2 I1 2.578(4) . ?
Cu2 I2 2.602(4) . ?
C1 N1 1.33(3) . ?
C1 N2 1.46(3) . ?
C1S C2S 1.42(4) . ?
C2 C3 1.34(3) . ?
C2 N1 1.37(3) . ?
C2 H2A 0.9500 . ?
C2S N1S 1.18(4) . ?
C3 N2 1.38(3) . ?
C3 H3A 0.9500 . ?
C4 N2 1.47(3) . ?
C4 C5 1.51(3) . ?
C4 H4A 0.9900 . ?
C4 H4B 0.9900 . ?
C5 N3 1.30(3) . ?
C5 C6 1.44(3) . ?
C6 C7 1.37(3) . ?
C6 H6A 0.9500 . ?
C7 C8 1.44(3) . ?
C7 H7A 0.9500 . ?
C8 C9 1.37(3) . ?
C8 C13 1.47(3) . ?
C9 C10 1.36(3) . ?
C9 H9A 0.9500 . ?
C10 C11 1.37(3) . ?
C10 H10A 0.9500 . ?
C11 C12 1.39(3) . ?
C11 H11A 0.9500 . ?
C12 C13 1.45(3) . ?
C12 H12A 0.9500 . ?
C13 N3 1.33(3) . ?
C14 N1 1.45(3) . ?
C14 H14A 0.9800 . ?
C14 H14B 0.9800 . ?
C14 H14C 0.9800 . ?
C15 N4 1.33(3) . ?
C15 N5 1.44(3) . ?
C16 C17 1.33(4) . ?
C16 N4 1.42(3) . ?
C16 H16A 0.9500 . ?
C17 N5 1.25(3) . ?
C17 H17A 0.9500 . ?
C18 C19 1.50(3) . ?
C18 N5 1.53(3) . ?
C18 H18A 0.9900 . ?
C18 H18B 0.9900 . ?
C19 C20 1.35(3) . ?
C19 N6 1.37(3) . ?
C20 C21 1.39(3) . ?
C20 H20A 0.9500 . ?
C21 C22 1.42(3) . ?
C21 H21A 0.9500 . ?
C22 C27 1.45(3) . ?
C22 C23 1.46(3) . ?
C23 C24 1.35(3) . ?
C23 H23A 0.9500 . ?
C24 C25 1.47(3) . ?
C24 H24A 0.9500 . ?
C25 C26 1.31(3) . ?
C25 H25A 0.9500 . ?
C26 C27 1.44(3) . ?
C26 H26A 0.9500 . ?
C27 N6 1.44(3) . ?
C28 N4 1.41(3) . ?
C28 H28A 0.9800 . ?
C28 H28B 0.9800 . ?
C28 H28C 0.9800 . ?
B1 F1 1.24(3) . ?
B1 F3 1.36(3) . ?
B1 F2 1.38(3) . ?
B1 F4 1.39(3) . ?

loop_
_geom_torsion_atom_site_label_1
_geom_torsion_atom_site_label_2
_geom_torsion_atom_site_label_3
_geom_torsion_atom_site_label_4
_geom_torsion
_geom_torsion_site_symmetry_1
_geom_torsion_site_symmetry_2
_geom_torsion_site_symmetry_3
_geom_torsion_site_symmetry_4
_geom_torsion_publ_flag
C1 Au1 Cu1 N3 -49.7(11) . . . . ?
C15 Au1 Cu1 N3 128.4(12) . . . . ?
Cu2 Au1 Cu1 N3 173.9(7) . . . . ?
C1 Au1 Cu1 Cu2 136.4(9) . . . . ?
C15 Au1 Cu1 Cu2 -45.5(9) . . . . ?
C1 Au1 Cu1 I2 78.0(9) . . . . ?
C15 Au1 Cu1 I2 -103.9(9) . . . . ?
Cu2 Au1 Cu1 I2 -58.33(12) . . . . ?
C1 Au1 Cu1 I1 -168.7(9) . . . . ?
C15 Au1 Cu1 I1 9.4(9) . . . . ?
Cu2 Au1 Cu1 I1 54.97(12) . . . . ?
N3 Cu1 Cu2 N6 145(9) . . . . ?
I2 Cu1 Cu2 N6 9(7) . . . . ?
I1 Cu1 Cu2 N6 157(7) . . . . ?
Au1 Cu1 Cu2 N6 -94(7) . . . . ?
N3 Cu1 Cu2 I1 -11(6) . . . . ?
I2 Cu1 Cu2 I1 -147.92(13) . . . . ?
Au1 Cu1 Cu2 I1 109.17(12) . . . . ?
N3 Cu1 Cu2 I2 137(6) . . . . ?
I1 Cu1 Cu2 I2 147.92(13) . . . . ?
Au1 Cu1 Cu2 I2 -102.91(11) . . . . ?
N3 Cu1 Cu2 Au1 -120(6) . . . . ?
I2 Cu1 Cu2 Au1 102.91(11) . . . . ?
I1 Cu1 Cu2 Au1 -109.17(12) . . . . ?
C1 Au1 Cu2 N6 125.4(12) . . . . ?
C15 Au1 Cu2 N6 -52.8(12) . . . . ?
Cu1 Au1 Cu2 N6 174.0(7) . . . . ?
C1 Au1 Cu2 Cu1 -48.7(9) . . . . ?
C15 Au1 Cu2 Cu1 133.1(10) . . . . ?
C1 Au1 Cu2 I1 -104.6(9) . . . . ?
C15 Au1 Cu2 I1 77.2(10) . . . . ?
Cu1 Au1 Cu2 I1 -55.92(12) . . . . ?
C1 Au1 Cu2 I2 9.6(9) . . . . ?
C15 Au1 Cu2 I2 -168.6(10) . . . . ?
Cu1 Au1 Cu2 I2 58.26(12) . . . . ?
N6 Cu2 I1 Cu1 -177.5(7) . . . . ?
I2 Cu2 I1 Cu1 -30.47(13) . . . . ?
Au1 Cu2 I1 Cu1 56.51(11) . . . . ?
N3 Cu1 I1 Cu2 178.7(7) . . . . ?
I2 Cu1 I1 Cu2 30.32(13) . . . . ?
Au1 Cu1 I1 Cu2 -59.01(11) . . . . ?
N3 Cu1 I2 Cu2 -174.9(8) . . . . ?
I1 Cu1 I2 Cu2 -30.06(13) . . . . ?
Au1 Cu1 I2 Cu2 62.14(11) . . . . ?
N6 Cu2 I2 Cu1 -179.1(7) . . . . ?
I1 Cu2 I2 Cu1 30.69(13) . . . . ?
Au1 Cu2 I2 Cu1 -59.52(10) . . . . ?
C15 Au1 C1 N1 85(15) . . . . ?
Cu1 Au1 C1 N1 -115(3) . . . . ?
Cu2 Au1 C1 N1 -77(3) . . . . ?
C15 Au1 C1 N2 -97(14) . . . . ?
Cu1 Au1 C1 N2 63(2) . . . . ?
Cu2 Au1 C1 N2 101(2) . . . . ?
N1 C2 C3 N2 6(3) . . . . ?
N2 C4 C5 N3 67(3) . . . . ?
N2 C4 C5 C6 -112(3) . . . . ?
N3 C5 C6 C7 -1(4) . . . . ?
C4 C5 C6 C7 179(2) . . . . ?
C5 C6 C7 C8 4(4) . . . . ?
C6 C7 C8 C9 175(3) . . . . ?
C6 C7 C8 C13 -5(4) . . . . ?
C7 C8 C9 C10 178(3) . . . . ?
C13 C8 C9 C10 -1(4) . . . . ?
C8 C9 C10 C11 1(4) . . . . ?
C9 C10 C11 C12 0(5) . . . . ?
C10 C11 C12 C13 -1(4) . . . . ?
C11 C12 C13 N3 177(3) . . . . ?
C11 C12 C13 C8 1(4) . . . . ?
C9 C8 C13 N3 -176(3) . . . . ?
C7 C8 C13 N3 5(4) . . . . ?
C9 C8 C13 C12 0(4) . . . . ?
C7 C8 C13 C12 -179(2) . . . . ?
C1 Au1 C15 N4 73(15) . . . . ?
Cu1 Au1 C15 N4 -87(3) . . . . ?
Cu2 Au1 C15 N4 -124(3) . . . . ?
C1 Au1 C15 N5 -87(14) . . . . ?
Cu1 Au1 C15 N5 113(3) . . . . ?
Cu2 Au1 C15 N5 75(3) . . . . ?
N4 C16 C17 N5 -1(3) . . . . ?
N5 C18 C19 C20 -116(3) . . . . ?
N5 C18 C19 N6 71(3) . . . . ?
N6 C19 C20 C21 -3(4) . . . . ?
C18 C19 C20 C21 -176(3) . . . . ?
C19 C20 C21 C22 1(4) . . . . ?
C20 C21 C22 C27 -3(4) . . . . ?
C20 C21 C22 C23 -179(3) . . . . ?
C21 C22 C23 C24 -180(3) . . . . ?
C27 C22 C23 C24 4(4) . . . . ?
C22 C23 C24 C25 -1(4) . . . . ?
C23 C24 C25 C26 -2(4) . . . . ?
C24 C25 C26 C27 2(4) . . . . ?
C25 C26 C27 N6 174(2) . . . . ?
C25 C26 C27 C22 1(4) . . . . ?
C21 C22 C27 C26 180(2) . . . . ?
C23 C22 C27 C26 -4(3) . . . . ?
C21 C22 C27 N6 6(3) . . . . ?
C23 C22 C27 N6 -178(2) . . . . ?
N2 C1 N1 C2 9(3) . . . . ?
Au1 C1 N1 C2 -172(2) . . . . ?
N2 C1 N1 C14 175(2) . . . . ?
Au1 C1 N1 C14 -6(4) . . . . ?
C3 C2 N1 C1 -11(3) . . . . ?
C3 C2 N1 C14 -177(2) . . . . ?
C2 C3 N2 C1 -1(3) . . . . ?
C2 C3 N2 C4 179(2) . . . . ?
N1 C1 N2 C3 -5(3) . . . . ?
Au1 C1 N2 C3 177(2) . . . . ?
N1 C1 N2 C4 176(2) . . . . ?
Au1 C1 N2 C4 -3(4) . . . . ?
C5 C4 N2 C3 74(3) . . . . ?
C5 C4 N2 C1 -107(3) . . . . ?
C6 C5 N3 C13 0(4) . . . . ?
C4 C5 N3 C13 -180(2) . . . . ?
C6 C5 N3 Cu1 179.7(19) . . . . ?
C4 C5 N3 Cu1 0(4) . . . . ?
C12 C13 N3 C5 -178(3) . . . . ?
C8 C13 N3 C5 -2(4) . . . . ?
C12 C13 N3 Cu1 2(3) . . . . ?
C8 C13 N3 Cu1 178(2) . . . . ?
Cu2 Cu1 N3 C5 120(5) . . . . ?
I2 Cu1 N3 C5 -106(2) . . . . ?
I1 Cu1 N3 C5 109(2) . . . . ?
Au1 Cu1 N3 C5 2(3) . . . . ?
Cu2 Cu1 N3 C13 -61(7) . . . . ?
I2 Cu1 N3 C13 73(2) . . . . ?
I1 Cu1 N3 C13 -71(2) . . . . ?
Au1 Cu1 N3 C13 -178.2(18) . . . . ?
N5 C15 N4 C28 178(2) . . . . ?
Au1 C15 N4 C28 13(5) . . . . ?
N5 C15 N4 C16 -6(3) . . . . ?
Au1 C15 N4 C16 -170(2) . . . . ?
C17 C16 N4 C15 5(3) . . . . ?
C17 C16 N4 C28 -179(2) . . . . ?
C16 C17 N5 C15 -2(4) . . . . ?
C16 C17 N5 C18 -176(2) . . . . ?
N4 C15 N5 C17 5(3) . . . . ?
Au1 C15 N5 C17 169(2) . . . . ?
N4 C15 N5 C18 179(2) . . . . ?
Au1 C15 N5 C18 -16(4) . . . . ?
C19 C18 N5 C17 66(3) . . . . ?
C19 C18 N5 C15 -107(3) . . . . ?
C20 C19 N6 C27 7(4) . . . . ?
C18 C19 N6 C27 180(2) . . . . ?
C20 C19 N6 Cu2 -178(2) . . . . ?
C18 C19 N6 Cu2 -5(3) . . . . ?
C26 C27 N6 C19 179(2) . . . . ?
C22 C27 N6 C19 -8(3) . . . . ?
C26 C27 N6 Cu2 3(3) . . . . ?
C22 C27 N6 Cu2 176.1(17) . . . . ?
Cu1 Cu2 N6 C19 96(7) . . . . ?
I1 Cu2 N6 C19 -109(2) . . . . ?
I2 Cu2 N6 C19 104(2) . . . . ?
Au1 Cu2 N6 C19 4(3) . . . . ?
Cu1 Cu2 N6 C27 -88(7) . . . . ?
I1 Cu2 N6 C27 66.9(18) . . . . ?
I2 Cu2 N6 C27 -80.1(17) . . . . ?
Au1 Cu2 N6 C27 -179.8(14) . . . . ?
